data_7106579
loop_
_publ_author_name
'Estefania Piedra'
'Javier Francos'
'Noel Nebra'
'Francisco J. Suarez'
'Josefina Diez'
'Victorio Cadierno'

_publ_section_title
;
 Access to unusual polycyclic spiro enones from
 2,2'-bis(allyloxy)-1,1'-binaphthyls using Grubbs' catalysts: An
 unprecedented one-pot RCM/Claisen sequence
;
_journal_name_full Chem.Commun.
_journal_page_first 7866
_journal_paper_doi 10.1039/c1cc11907a
_journal_volume 47
_journal_year 2011
_chemical_compound_source synthesis
_chemical_formula_moiety 'C24 H18 O2'
_chemical_formula_sum 'C24 H18 O2'
_chemical_formula_weight 338.38
_chemical_name_systematic
;
?
;
_space_group_IT_number 2
_symmetry_cell_setting triclinic
_symmetry_Int_Tables_number 2
_symmetry_space_group_name_Hall '-P 1'
_symmetry_space_group_name_H-M 'P -1'
_atom_sites_solution_hydrogens geom
_atom_sites_solution_primary direct
_atom_sites_solution_secondary difmap
_audit_creation_method SHELXL-97
_cell_angle_alpha 73.193(4)
_cell_angle_beta 77.419(4)
_cell_angle_gamma 73.757(7)
_cell_formula_units_Z 2
_cell_length_a 8.7601(4)
_cell_length_b 9.2147(4)
_cell_length_c 11.7775(5)
_cell_measurement_reflns_used 4673
_cell_measurement_temperature 293(2)
_cell_measurement_theta_max 66.7332
_cell_measurement_theta_min 3.9596
_cell_volume 864.01(7)
_computing_cell_refinement
;
CrysAlis RED, Oxford Diffraction Ltd.,
Version 1.171.32.29 (release 10-06-2008 CrysAlis171 .NET)
(compiled Jun 10 2008,16:49:55)
;
_computing_data_collection
;
CrysAlis CCD, Oxford Diffraction Ltd.,
Version 1.171.32.29 (release 10-06-2008 CrysAlis171 .NET)
(compiled Jun 10 2008,16:49:55)
;
_computing_data_reduction
;
CrysAlis RED, Oxford Diffraction Ltd.,
Version 1.171.32.29 (release 10-06-2008 CrysAlis171 .NET)
(compiled Jun 10 2008,16:49:55)
;
_computing_molecular_graphics 'PLATON (Spek, 2007)'
_computing_structure_refinement 'SHELXL-97 (Sheldrick, 2008)'
_computing_structure_solution 'SIR-92 (Altomare et al, 1994)'
_diffrn_ambient_temperature 293(2)
_diffrn_detector_area_resol_mean 16.0827
_diffrn_measured_fraction_theta_full 0.963
_diffrn_measured_fraction_theta_max 0.963
_diffrn_measurement_device CCD
_diffrn_measurement_device_type 'Goniometer Xcalibur,detector:Ruby(Gemini Mo)'
_diffrn_measurement_method '\w scans'
_diffrn_radiation_monochromator graphite
_diffrn_radiation_source 'Enhance (Cu) X-ray Source'
_diffrn_radiation_type CuK\a
_diffrn_radiation_wavelength 1.54180
_diffrn_reflns_av_R_equivalents 0.0278
_diffrn_reflns_av_sigmaI/netI 0.0274
_diffrn_reflns_limit_h_max 9
_diffrn_reflns_limit_h_min -10
_diffrn_reflns_limit_k_max 10
_diffrn_reflns_limit_k_min -10
_diffrn_reflns_limit_l_max 13
_diffrn_reflns_limit_l_min -14
_diffrn_reflns_number 7757
_diffrn_reflns_theta_full 66.85
_diffrn_reflns_theta_max 66.85
_diffrn_reflns_theta_min 3.97
_exptl_absorpt_coefficient_mu 0.643
_exptl_absorpt_correction_T_max 1.00000
_exptl_absorpt_correction_T_min 0.90824
_exptl_absorpt_correction_type multi-scan
_exptl_absorpt_process_details
;
CrysAlis RED, Oxford Diffraction Ltd.,
Version 1.171.32.29 (release 10-06-2008 CrysAlis171 .NET)
(compiled Jun 10 2008,16:49:55)
Empirical absorption correction using spherical harmonics,
implemented in SCALE3 ABSPACK scaling algorithm.
;
_exptl_crystal_colour Yellow
_exptl_crystal_density_diffrn 1.301
_exptl_crystal_density_method 'not measured'
_exptl_crystal_description prism
_exptl_crystal_F_000 356
_exptl_crystal_size_max 0.28
_exptl_crystal_size_mid 0.13
_exptl_crystal_size_min 0.07
_refine_diff_density_max 0.338
_refine_diff_density_min -0.228
_refine_diff_density_rms 0.046
_refine_ls_extinction_method none
_refine_ls_goodness_of_fit_ref 1.127
_refine_ls_hydrogen_treatment mixed
_refine_ls_matrix_type full
_refine_ls_number_parameters 307
_refine_ls_number_reflns 2955
_refine_ls_number_restraints 0
_refine_ls_restrained_S_all 1.127
_refine_ls_R_factor_all 0.0662
_refine_ls_R_factor_gt 0.0541
_refine_ls_shift/su_max 0.000
_refine_ls_shift/su_mean 0.000
_refine_ls_structure_factor_coef Fsqd
_refine_ls_weighting_details 'calc w=1/[\s^2^(Fo^2^)+(0.0422P)^2^+0.9323P] where P=(Fo^2^+2Fc^2^)/3'
_refine_ls_weighting_scheme calc
_refine_ls_wR_factor_gt 0.1534
_refine_ls_wR_factor_ref 0.1569
_reflns_number_gt 2412
_reflns_number_total 2955
_reflns_threshold_expression >2\s(I)
_cod_data_source_file c1cc11907a.txt
_cod_data_source_block 2a
_cod_database_code 7106579

loop_
_symmetry_equiv_pos_as_xyz
'x, y, z'
'-x, -y, -z'

loop_
_atom_site_label
_atom_site_type_symbol
_atom_site_fract_x
_atom_site_fract_y
_atom_site_fract_z
_atom_site_U_iso_or_equiv
_atom_site_adp_type
_atom_site_occupancy
_atom_site_symmetry_multiplicity
_atom_site_calc_flag
_atom_site_refinement_flags
_atom_site_disorder_assembly
_atom_site_disorder_group
C1 C 0.2530(5) 0.2260(5) 0.8493(4) 0.0735(11) Uani 1 1 d . . .
C2 C 0.3929(4) 0.2184(4) 0.8715(3) 0.0572(8) Uani 1 1 d . . .
C3 C 0.5465(3) 0.1052(3) 0.8429(2) 0.0411(6) Uani 1 1 d . . .
C4 C 0.5313(4) -0.0145(4) 0.7845(3) 0.0458(7) Uani 1 1 d . . .
C5 C 0.8140(3) -0.0835(3) 0.7363(2) 0.0384(6) Uani 1 1 d . . .
C6 C 0.9459(4) -0.1995(3) 0.7014(3) 0.0449(7) Uani 1 1 d . . .
C7 C 1.0877(4) -0.1629(4) 0.6464(3) 0.0463(7) Uani 1 1 d . . .
C8 C 1.1053(3) -0.0084(3) 0.6220(2) 0.0399(6) Uani 1 1 d . . .
C9 C 1.2502(4) 0.0338(4) 0.5587(3) 0.0503(8) Uani 1 1 d . . .
C10 C 1.2653(4) 0.1828(4) 0.5311(3) 0.0536(8) Uani 1 1 d . . .
C11 C 1.1366(4) 0.2981(4) 0.5661(3) 0.0503(7) Uani 1 1 d . . .
C12 C 0.9949(3) 0.2620(3) 0.6295(2) 0.0414(6) Uani 1 1 d . . .
C13 C 0.9741(3) 0.1080(3) 0.6596(2) 0.0355(6) Uani 1 1 d . . .
C14 C 0.8256(3) 0.0663(3) 0.7221(2) 0.0334(6) Uani 1 1 d . . .
C15 C 0.6862(3) 0.1879(3) 0.7686(2) 0.0336(6) Uani 1 1 d . . .
C16 C 0.7336(3) 0.2564(3) 0.8565(2) 0.0354(6) Uani 1 1 d . . .
C17 C 0.8144(3) 0.1581(3) 0.9498(2) 0.0429(7) Uani 1 1 d . . .
C18 C 0.8477(4) 0.2164(4) 1.0355(3) 0.0515(8) Uani 1 1 d . . .
C19 C 0.8027(4) 0.3742(4) 1.0283(3) 0.0583(8) Uani 1 1 d . . .
C20 C 0.7241(4) 0.4740(4) 0.9357(3) 0.0551(8) Uani 1 1 d . . .
C21 C 0.6874(3) 0.4162(3) 0.8501(2) 0.0421(6) Uani 1 1 d . . .
C22 C 0.6019(4) 0.5222(3) 0.7538(3) 0.0483(7) Uani 1 1 d . . .
C23 C 0.5676(4) 0.4749(3) 0.6676(3) 0.0468(7) Uani 1 1 d . . .
C24 C 0.6165(3) 0.3121(3) 0.6618(2) 0.0366(6) Uani 1 1 d . . .
O1 O 0.6757(2) -0.1350(2) 0.78454(19) 0.0486(5) Uani 1 1 d . . .
O2 O 0.5997(2) 0.2721(2) 0.57601(17) 0.0479(5) Uani 1 1 d . . .
H17 H 0.845(4) 0.048(4) 0.956(3) 0.045(8) Uiso 1 1 d . . .
H9 H 1.338(4) -0.053(4) 0.533(3) 0.050(8) Uiso 1 1 d . . .
H7 H 1.175(4) -0.243(4) 0.622(3) 0.048(8) Uiso 1 1 d . . .
H4B H 0.512(4) 0.032(4) 0.700(3) 0.049(8) Uiso 1 1 d . . .
H4A H 0.448(4) -0.071(4) 0.832(3) 0.054(9) Uiso 1 1 d . . .
H10 H 1.369(4) 0.211(4) 0.487(3) 0.062(10) Uiso 1 1 d . . .
H12 H 0.908(3) 0.345(4) 0.651(3) 0.038(7) Uiso 1 1 d . . .
H23 H 0.512(4) 0.547(4) 0.603(3) 0.059(9) Uiso 1 1 d . . .
H22 H 0.570(4) 0.631(4) 0.754(3) 0.054(9) Uiso 1 1 d . . .
H6 H 0.929(4) -0.302(4) 0.716(3) 0.054(9) Uiso 1 1 d . . .
H20 H 0.690(4) 0.585(4) 0.929(3) 0.058(9) Uiso 1 1 d . . .
H11 H 1.146(4) 0.403(4) 0.549(3) 0.060(10) Uiso 1 1 d . . .
H18 H 0.900(4) 0.146(4) 1.102(3) 0.066(10) Uiso 1 1 d . . .
H1B H 0.164(5) 0.307(5) 0.882(4) 0.090(14) Uiso 1 1 d . . .
H2 H 0.392(5) 0.296(5) 0.917(4) 0.090(14) Uiso 1 1 d . . .
H19 H 0.823(4) 0.417(4) 1.086(3) 0.067(11) Uiso 1 1 d . . .
H1A H 0.246(7) 0.143(7) 0.806(5) 0.13(2) Uiso 1 1 d . . .
H3 H 0.588(3) 0.045(4) 0.917(3) 0.043(8) Uiso 1 1 d . . .

loop_
_atom_site_aniso_label
_atom_site_aniso_U_11
_atom_site_aniso_U_22
_atom_site_aniso_U_33
_atom_site_aniso_U_23
_atom_site_aniso_U_13
_atom_site_aniso_U_12
C1 0.052(2) 0.073(3) 0.084(3) -0.010(2) -0.0030(19) -0.0087(19)
C2 0.0494(19) 0.0550(19) 0.062(2) -0.0155(16) 0.0095(15) -0.0158(15)
C3 0.0454(15) 0.0397(15) 0.0352(14) -0.0053(12) 0.0005(12) -0.0138(12)
C4 0.0450(16) 0.0445(16) 0.0490(17) -0.0099(13) -0.0025(13) -0.0173(13)
C5 0.0450(15) 0.0380(14) 0.0344(13) -0.0082(11) -0.0080(11) -0.0119(11)
C6 0.0564(18) 0.0348(15) 0.0465(16) -0.0135(12) -0.0139(13) -0.0070(13)
C7 0.0472(16) 0.0462(16) 0.0448(16) -0.0192(13) -0.0108(13) 0.0018(13)
C8 0.0391(14) 0.0496(16) 0.0326(13) -0.0134(12) -0.0103(11) -0.0055(12)
C9 0.0383(15) 0.067(2) 0.0431(16) -0.0181(15) -0.0054(12) -0.0042(14)
C10 0.0393(16) 0.074(2) 0.0477(17) -0.0109(15) -0.0031(13) -0.0193(15)
C11 0.0501(17) 0.0535(19) 0.0482(17) -0.0068(14) -0.0053(13) -0.0210(14)
C12 0.0408(15) 0.0434(15) 0.0390(14) -0.0088(12) -0.0045(12) -0.0107(12)
C13 0.0384(14) 0.0419(14) 0.0280(12) -0.0084(10) -0.0091(10) -0.0091(11)
C14 0.0384(13) 0.0348(13) 0.0279(12) -0.0079(10) -0.0083(10) -0.0073(10)
C15 0.0372(13) 0.0319(13) 0.0302(12) -0.0063(10) -0.0027(10) -0.0089(10)
C16 0.0377(13) 0.0374(14) 0.0312(13) -0.0097(10) -0.0007(10) -0.0108(11)
C17 0.0477(16) 0.0406(15) 0.0379(14) -0.0090(12) -0.0079(12) -0.0057(12)
C18 0.0560(18) 0.0587(19) 0.0405(16) -0.0143(14) -0.0130(14) -0.0076(15)
C19 0.074(2) 0.063(2) 0.0479(18) -0.0254(16) -0.0142(16) -0.0157(17)
C20 0.074(2) 0.0431(17) 0.0521(18) -0.0199(14) -0.0081(16) -0.0126(15)
C21 0.0500(16) 0.0384(14) 0.0373(14) -0.0116(11) -0.0026(12) -0.0099(12)
C22 0.0636(19) 0.0316(15) 0.0474(16) -0.0085(12) -0.0108(14) -0.0066(13)
C23 0.0547(17) 0.0363(15) 0.0432(16) -0.0019(12) -0.0138(13) -0.0039(13)
C24 0.0358(13) 0.0398(14) 0.0337(13) -0.0065(11) -0.0049(11) -0.0106(11)
O1 0.0527(12) 0.0351(10) 0.0588(12) -0.0115(9) -0.0019(10) -0.0163(9)
O2 0.0584(13) 0.0485(11) 0.0387(10) -0.0102(9) -0.0156(9) -0.0091(9)

loop_
_atom_type_symbol
_atom_type_description
_atom_type_scat_dispersion_real
_atom_type_scat_dispersion_imag
_atom_type_scat_source
C C 0.0181 0.0091 'International Tables Vol C Tables 4.2.6.8 and 6.1.1.4'
H H 0.0000 0.0000 'International Tables Vol C Tables 4.2.6.8 and 6.1.1.4'
O O 0.0492 0.0322 'International Tables Vol C Tables 4.2.6.8 and 6.1.1.4'

loop_
_geom_angle_atom_site_label_1
_geom_angle_atom_site_label_2
_geom_angle_atom_site_label_3
_geom_angle
_geom_angle_site_symmetry_1
_geom_angle_site_symmetry_3
_geom_angle_publ_flag
C2 C1 H1B 114(3) . . ?
C2 C1 H1A 116(3) . . ?
H1B C1 H1A 129(4) . . ?
C1 C2 C3 127.3(4) . . ?
C1 C2 H2 113(2) . . ?
C3 C2 H2 119(2) . . ?
C2 C3 C4 115.0(3) . . ?
C2 C3 C15 112.9(2) . . ?
C4 C3 C15 110.5(2) . . ?
C2 C3 H3 109.2(17) . . ?
C4 C3 H3 104.9(18) . . ?
C15 C3 H3 103.5(17) . . ?
O1 C4 C3 110.1(2) . . ?
O1 C4 H4B 107.9(18) . . ?
C3 C4 H4B 111.7(19) . . ?
O1 C4 H4A 103.1(19) . . ?
C3 C4 H4A 112(2) . . ?
H4B C4 H4A 112(3) . . ?
O1 C5 C14 123.8(2) . . ?
O1 C5 C6 113.9(2) . . ?
C14 C5 C6 122.3(3) . . ?
C7 C6 C5 120.2(3) . . ?
C7 C6 H6 122(2) . . ?
C5 C6 H6 117(2) . . ?
C6 C7 C8 120.6(3) . . ?
C6 C7 H7 118.9(19) . . ?
C8 C7 H7 120.5(19) . . ?
C7 C8 C9 121.3(3) . . ?
C7 C8 C13 119.4(3) . . ?
C9 C8 C13 119.3(3) . . ?
C10 C9 C8 121.4(3) . . ?
C10 C9 H9 122.5(19) . . ?
C8 C9 H9 116.1(19) . . ?
C9 C10 C11 119.8(3) . . ?
C9 C10 H10 120(2) . . ?
C11 C10 H10 120(2) . . ?
C12 C11 C10 120.8(3) . . ?
C12 C11 H11 118(2) . . ?
C10 C11 H11 121(2) . . ?
C11 C12 C13 121.2(3) . . ?
C11 C12 H12 118.6(18) . . ?
C13 C12 H12 120.2(18) . . ?
C12 C13 C8 117.5(2) . . ?
C12 C13 C14 122.9(2) . . ?
C8 C13 C14 119.5(3) . . ?
C5 C14 C13 117.8(2) . . ?
C5 C14 C15 122.0(2) . . ?
C13 C14 C15 120.2(2) . . ?
C14 C15 C16 112.3(2) . . ?
C14 C15 C24 109.6(2) . . ?
C16 C15 C24 113.6(2) . . ?
C14 C15 C3 108.8(2) . . ?
C16 C15 C3 105.5(2) . . ?
C24 C15 C3 106.7(2) . . ?
C17 C16 C21 118.6(2) . . ?
C17 C16 C15 120.0(2) . . ?
C21 C16 C15 121.2(2) . . ?
C18 C17 C16 121.0(3) . . ?
C18 C17 H17 119.8(18) . . ?
C16 C17 H17 119.2(18) . . ?
C19 C18 C17 120.1(3) . . ?
C19 C18 H18 120(2) . . ?
C17 C18 H18 120(2) . . ?
C18 C19 C20 119.8(3) . . ?
C18 C19 H19 122(2) . . ?
C20 C19 H19 119(2) . . ?
C19 C20 C21 120.5(3) . . ?
C19 C20 H20 121(2) . . ?
C21 C20 H20 118(2) . . ?
C20 C21 C16 119.9(3) . . ?
C20 C21 C22 120.1(3) . . ?
C16 C21 C22 120.0(3) . . ?
C23 C22 C21 122.9(3) . . ?
C23 C22 H22 120(2) . . ?
C21 C22 H22 117(2) . . ?
C22 C23 C24 122.0(3) . . ?
C22 C23 H23 122(2) . . ?
C24 C23 H23 116(2) . . ?
O2 C24 C23 121.5(2) . . ?
O2 C24 C15 119.6(2) . . ?
C23 C24 C15 118.9(2) . . ?
C5 O1 C4 114.8(2) . . ?

loop_
_geom_bond_atom_site_label_1
_geom_bond_atom_site_label_2
_geom_bond_distance
_geom_bond_site_symmetry_2
_geom_bond_publ_flag
C1 C2 1.287(5) . ?
C1 H1B 1.01(5) . ?
C1 H1A 1.05(6) . ?
C2 C3 1.494(4) . ?
C2 H2 1.01(5) . ?
C3 C4 1.506(4) . ?
C3 C15 1.585(4) . ?
C3 H3 0.98(3) . ?
C4 O1 1.430(4) . ?
C4 H4B 0.99(3) . ?
C4 H4A 0.99(4) . ?
C5 O1 1.372(3) . ?
C5 C14 1.372(4) . ?
C5 C6 1.416(4) . ?
C6 C7 1.354(4) . ?
C6 H6 0.96(4) . ?
C7 C8 1.415(4) . ?
C7 H7 0.96(3) . ?
C8 C9 1.419(4) . ?
C8 C13 1.425(4) . ?
C9 C10 1.354(5) . ?
C9 H9 1.01(3) . ?
C10 C11 1.397(5) . ?
C10 H10 1.01(4) . ?
C11 C12 1.376(4) . ?
C11 H11 0.95(4) . ?
C12 C13 1.413(4) . ?
C12 H12 0.96(3) . ?
C13 C14 1.442(4) . ?
C14 C15 1.530(3) . ?
C15 C16 1.534(4) . ?
C15 C24 1.542(3) . ?
C16 C17 1.391(4) . ?
C16 C21 1.397(4) . ?
C17 C18 1.386(4) . ?
C17 H17 0.96(3) . ?
C18 C19 1.378(5) . ?
C18 H18 0.97(4) . ?
C19 C20 1.379(5) . ?
C19 H19 0.95(4) . ?
C20 C21 1.397(4) . ?
C20 H20 0.97(4) . ?
C21 C22 1.457(4) . ?
C22 C23 1.332(4) . ?
C22 H22 0.96(4) . ?
C23 C24 1.458(4) . ?
C23 H23 0.97(3) . ?
C24 O2 1.220(3) . ?

loop_
_geom_torsion_atom_site_label_1
_geom_torsion_atom_site_label_2
_geom_torsion_atom_site_label_3
_geom_torsion_atom_site_label_4
_geom_torsion
_geom_torsion_site_symmetry_1
_geom_torsion_site_symmetry_2
_geom_torsion_site_symmetry_3
_geom_torsion_site_symmetry_4
_geom_torsion_publ_flag
C1 C2 C3 C4 -1.7(5) . . . . ?
C1 C2 C3 C15 126.3(4) . . . . ?
C2 C3 C4 O1 -167.7(2) . . . . ?
C15 C3 C4 O1 63.0(3) . . . . ?
O1 C5 C6 C7 176.4(3) . . . . ?
C14 C5 C6 C7 -3.4(4) . . . . ?
C5 C6 C7 C8 -0.7(4) . . . . ?
C6 C7 C8 C9 -176.5(3) . . . . ?
C6 C7 C8 C13 2.3(4) . . . . ?
C7 C8 C9 C10 177.4(3) . . . . ?
C13 C8 C9 C10 -1.4(4) . . . . ?
C8 C9 C10 C11 0.5(5) . . . . ?
C9 C10 C11 C12 0.7(5) . . . . ?
C10 C11 C12 C13 -0.9(5) . . . . ?
C11 C12 C13 C8 0.0(4) . . . . ?
C11 C12 C13 C14 -177.7(3) . . . . ?
C7 C8 C13 C12 -177.7(2) . . . . ?
C9 C8 C13 C12 1.1(4) . . . . ?
C7 C8 C13 C14 0.1(4) . . . . ?
C9 C8 C13 C14 178.9(2) . . . . ?
O1 C5 C14 C13 -174.2(2) . . . . ?
C6 C5 C14 C13 5.6(4) . . . . ?
O1 C5 C14 C15 4.9(4) . . . . ?
C6 C5 C14 C15 -175.4(2) . . . . ?
C12 C13 C14 C5 173.8(2) . . . . ?
C8 C13 C14 C5 -3.9(3) . . . . ?
C12 C13 C14 C15 -5.3(4) . . . . ?
C8 C13 C14 C15 177.0(2) . . . . ?
C5 C14 C15 C16 122.5(3) . . . . ?
C13 C14 C15 C16 -58.5(3) . . . . ?
C5 C14 C15 C24 -110.3(3) . . . . ?
C13 C14 C15 C24 68.8(3) . . . . ?
C5 C14 C15 C3 6.0(3) . . . . ?
C13 C14 C15 C3 -174.9(2) . . . . ?
C2 C3 C15 C14 -168.6(2) . . . . ?
C4 C3 C15 C14 -38.3(3) . . . . ?
C2 C3 C15 C16 70.7(3) . . . . ?
C4 C3 C15 C16 -159.0(2) . . . . ?
C2 C3 C15 C24 -50.4(3) . . . . ?
C4 C3 C15 C24 79.9(3) . . . . ?
C14 C15 C16 C17 -47.8(3) . . . . ?
C24 C15 C16 C17 -172.9(2) . . . . ?
C3 C15 C16 C17 70.6(3) . . . . ?
C14 C15 C16 C21 136.7(2) . . . . ?
C24 C15 C16 C21 11.6(3) . . . . ?
C3 C15 C16 C21 -104.9(3) . . . . ?
C21 C16 C17 C18 0.5(4) . . . . ?
C15 C16 C17 C18 -175.1(3) . . . . ?
C16 C17 C18 C19 -0.9(5) . . . . ?
C17 C18 C19 C20 0.1(5) . . . . ?
C18 C19 C20 C21 1.0(5) . . . . ?
C19 C20 C21 C16 -1.4(5) . . . . ?
C19 C20 C21 C22 178.9(3) . . . . ?
C17 C16 C21 C20 0.7(4) . . . . ?
C15 C16 C21 C20 176.2(3) . . . . ?
C17 C16 C21 C22 -179.7(3) . . . . ?
C15 C16 C21 C22 -4.1(4) . . . . ?
C20 C21 C22 C23 177.9(3) . . . . ?
C16 C21 C22 C23 -1.7(5) . . . . ?
C21 C22 C23 C24 -1.2(5) . . . . ?
C22 C23 C24 O2 -172.2(3) . . . . ?
C22 C23 C24 C15 9.6(4) . . . . ?
C14 C15 C24 O2 41.2(3) . . . . ?
C16 C15 C24 O2 167.7(2) . . . . ?
C3 C15 C24 O2 -76.5(3) . . . . ?
C14 C15 C24 C23 -140.6(2) . . . . ?
C16 C15 C24 C23 -14.0(3) . . . . ?
C3 C15 C24 C23 101.8(3) . . . . ?
C14 C5 O1 C4 19.1(4) . . . . ?
C6 C5 O1 C4 -160.7(2) . . . . ?
C3 C4 O1 C5 -53.0(3) . . . . ?
